data_4064351
loop_
_publ_author_name
'Appukuttan, Vinu Krishnan'
'Liu, Yinshan'
'Son, Bong Chul'
'Ha, Chang-Sik'
'Suh, Hongsuk'
'Kim, Il'

_publ_section_title
;
 Iron and Cobalt Complexes of
 2,3,7,8-Tetrahydroacridine-4,5(1H,6H)-diimine Sterically Modulated by
 Substituted Aryl Rings for the Selective Oligomerization to
 Polymerization of Ethylene
;
_journal_issue 8
_journal_name_full Organometallics
_journal_page_first 2285
_journal_paper_doi 10.1021/om2000629
_journal_volume 30
_journal_year 2011
_chemical_formula_moiety 'C37 H44 Cl2 Fe N3'
_chemical_formula_sum 'C37 H44 Cl2 Fe N3'
_chemical_formula_weight 657.50
_chemical_name_systematic
; 
 ? 
;
_space_group_IT_number 14
_symmetry_cell_setting monoclinic
_symmetry_space_group_name_Hall '-P 2yn'
_symmetry_space_group_name_H-M 'P 1 21/n 1'
_atom_sites_solution_hydrogens geom
_atom_sites_solution_primary direct
_atom_sites_solution_secondary difmap
_audit_creation_method SHELXTL
_cell_angle_alpha 90.00
_cell_angle_beta 93.338(4)
_cell_angle_gamma 90.00
_cell_formula_units_Z 4
_cell_length_a 9.0949(15)
_cell_length_b 27.699(4)
_cell_length_c 13.596(2)
_cell_measurement_reflns_used 3978
_cell_measurement_temperature 173(2)
_cell_measurement_theta_max 25.40
_cell_measurement_theta_min 2.36
_cell_volume 3419.3(9)
_computing_cell_refinement 'Bruker SAINT'
_computing_data_collection 'Bruker SMART'
_computing_data_reduction 'Bruker SAINT'
_computing_molecular_graphics 'Bruker SHELXTL'
_computing_publication_material 'Bruker SHELXTL'
_computing_structure_refinement 'Bruker SHELXTL'
_computing_structure_solution 'Bruker SHELXTL'
_diffrn_ambient_temperature 173(2)
_diffrn_measured_fraction_theta_full 0.993
_diffrn_measured_fraction_theta_max 0.993
_diffrn_measurement_device_type 'CCD area detector'
_diffrn_measurement_method 'phi and omega scans'
_diffrn_radiation_monochromator graphite
_diffrn_radiation_source 'fine-focus sealed tube'
_diffrn_radiation_type MoK\a
_diffrn_radiation_wavelength 0.71073
_diffrn_reflns_av_R_equivalents 0.0901
_diffrn_reflns_av_sigmaI/netI 0.1144
_diffrn_reflns_limit_h_max 11
_diffrn_reflns_limit_h_min -12
_diffrn_reflns_limit_k_max 36
_diffrn_reflns_limit_k_min -36
_diffrn_reflns_limit_l_max 18
_diffrn_reflns_limit_l_min -12
_diffrn_reflns_number 25091
_diffrn_reflns_theta_full 28.29
_diffrn_reflns_theta_max 28.29
_diffrn_reflns_theta_min 1.47
_diffrn_standards_decay_% <2.0
_exptl_absorpt_coefficient_mu 0.627
_exptl_absorpt_correction_type none
_exptl_crystal_colour Green
_exptl_crystal_density_diffrn 1.277
_exptl_crystal_density_method 'not measured'
_exptl_crystal_description Plate
_exptl_crystal_F_000 1388
_exptl_crystal_size_max 0.74
_exptl_crystal_size_mid 0.12
_exptl_crystal_size_min 0.04
_refine_diff_density_max 2.119
_refine_diff_density_min -0.841
_refine_diff_density_rms 0.105
_refine_ls_extinction_method none
_refine_ls_goodness_of_fit_ref 1.044
_refine_ls_hydrogen_treatment constr
_refine_ls_matrix_type full
_refine_ls_number_parameters 386
_refine_ls_number_reflns 8429
_refine_ls_number_restraints 0
_refine_ls_restrained_S_all 1.044
_refine_ls_R_factor_all 0.1363
_refine_ls_R_factor_gt 0.0767
_refine_ls_shift/su_max 0.000
_refine_ls_shift/su_mean 0.000
_refine_ls_structure_factor_coef Fsqd
_refine_ls_weighting_details 'calc w=1/[\s^2^(Fo^2^)+(0.1056P)^2^+2.7510P] where P=(Fo^2^+2Fc^2^)/3'
_refine_ls_weighting_scheme calc
_refine_ls_wR_factor_gt 0.1999
_refine_ls_wR_factor_ref 0.2328
_reflns_number_gt 4782
_reflns_number_total 8429
_reflns_threshold_expression >2sigma(I)
_cod_data_source_file om2000629_si_002.cif
_cod_data_source_block feiprvm
_cod_depositor_comments
;
The following automatic conversions were performed:

'_symmetry_cell_setting' value 'Monoclinic' changed to 'monoclinic'
according to /home/saulius/struct/CIF-dictionaries/cif_core.dic
dictionary named 'cif_core.dic' version 2.4.1 from 2010-06-29.

Automatic conversion script
Id: cif_fix_values 1715 2011-07-08 13:25:40Z adriana 
;
_cod_original_cell_volume 3419.3(10)
_cod_original_sg_symbol_H-M P2(1)/n
_cod_database_code 4064351

loop_
_symmetry_equiv_pos_as_xyz
'x, y, z'
'-x+1/2, y+1/2, -z+1/2'
'-x, -y, -z'
'x-1/2, -y-1/2, z-1/2'

loop_
_atom_site_label
_atom_site_type_symbol
_atom_site_fract_x
_atom_site_fract_y
_atom_site_fract_z
_atom_site_U_iso_or_equiv
_atom_site_adp_type
_atom_site_occupancy
_atom_site_symmetry_multiplicity
_atom_site_calc_flag
_atom_site_refinement_flags
C11 C 1.1600(6) 0.0350(2) 0.2932(5) 0.0572(17) Uani 1 1 d .
H11 H 1.1183 0.0081 0.3246 0.069 Uiso 1 1 calc R
Fe1 Fe 0.83619(6) 0.13013(2) 0.11090(4) 0.02387(19) Uani 1 1 d .
N1 N 1.0654(4) 0.13522(12) 0.1148(2) 0.0232(7) Uani 1 1 d .
C1 C 1.1308(5) 0.16905(15) 0.0611(3) 0.0253(9) Uani 1 1 d .
C2 C 1.0283(5) 0.19793(15) -0.0053(3) 0.0282(10) Uani 1 1 d .
C3 C 1.0990(6) 0.2359(2) -0.0676(4) 0.0453(13) Uani 1 1 d .
H3A H 1.0399 0.2394 -0.1306 0.054 Uiso 1 1 calc R
H3B H 1.0981 0.2672 -0.0328 0.054 Uiso 1 1 calc R
C5 C 1.3501(5) 0.2150(2) 0.0053(4) 0.0502(15) Uani 1 1 d .
H5A H 1.4490 0.2042 -0.0123 0.060 Uiso 1 1 calc R
H5B H 1.3617 0.2454 0.0431 0.060 Uiso 1 1 calc R
C6 C 1.2823(5) 0.17705(16) 0.0680(4) 0.0319(10) Uani 1 1 d .
C7 C 1.3672(5) 0.14816(17) 0.1336(3) 0.0331(11) Uani 1 1 d .
H7 H 1.4706 0.1531 0.1413 0.040 Uiso 1 1 calc R
C8 C 1.3024(5) 0.11260(16) 0.1874(3) 0.0295(10) Uani 1 1 d .
C9 C 1.3933(6) 0.07916(19) 0.2537(4) 0.0464(14) Uani 1 1 d .
H9 H 1.4977 0.0806 0.2614 0.056 Uiso 1 1 calc R
C12 C 1.0684(5) 0.06974(15) 0.2285(3) 0.0278(10) Uani 1 1 d .
C13 C 1.1499(5) 0.10692(15) 0.1757(3) 0.0263(9) Uani 1 1 d .
N2 N 0.8921(4) 0.18859(13) -0.0025(3) 0.0268(8) Uani 1 1 d .
C14 C 0.7869(5) 0.21576(16) -0.0653(3) 0.0302(10) Uani 1 1 d .
C15 C 0.7459(5) 0.26229(17) -0.0380(4) 0.0366(11) Uani 1 1 d .
C16 C 0.6430(6) 0.2865(2) -0.1009(4) 0.0492(15) Uani 1 1 d .
H16 H 0.6120 0.3180 -0.0841 0.059 Uiso 1 1 calc R
C17 C 0.5858(6) 0.2656(2) -0.1865(5) 0.0556(16) Uani 1 1 d .
H17 H 0.5174 0.2831 -0.2283 0.067 Uiso 1 1 calc R
C18 C 0.6267(6) 0.2195(2) -0.2125(4) 0.0509(15) Uani 1 1 d .
H18 H 0.5860 0.2055 -0.2717 0.061 Uiso 1 1 calc R
C19 C 0.7283(5) 0.19327(19) -0.1516(4) 0.0373(11) Uani 1 1 d .
C20 C 0.7791(6) 0.1443(2) -0.1847(4) 0.0475(14) Uani 1 1 d .
H20 H 0.8250 0.1276 -0.1254 0.057 Uiso 1 1 calc R
C21 C 0.6544(8) 0.1116(2) -0.2279(5) 0.075(2) Uani 1 1 d .
H21A H 0.5738 0.1110 -0.1831 0.113 Uiso 1 1 calc R
H21B H 0.6921 0.0788 -0.2359 0.113 Uiso 1 1 calc R
H21C H 0.6180 0.1242 -0.2921 0.113 Uiso 1 1 calc R
C22 C 0.8987(8) 0.1501(3) -0.2584(5) 0.0711(19) Uani 1 1 d .
H22A H 0.8582 0.1675 -0.3166 0.107 Uiso 1 1 calc R
H22B H 0.9329 0.1182 -0.2781 0.107 Uiso 1 1 calc R
H22C H 0.9815 0.1684 -0.2277 0.107 Uiso 1 1 calc R
C23 C 0.8053(7) 0.28761(18) 0.0555(4) 0.0483(14) Uani 1 1 d .
H23 H 0.8814 0.2662 0.0890 0.058 Uiso 1 1 calc R
C24 C 0.6853(8) 0.2965(2) 0.1267(5) 0.0663(19) Uani 1 1 d .
H24A H 0.6051 0.3150 0.0934 0.100 Uiso 1 1 calc R
H24B H 0.7262 0.3148 0.1836 0.100 Uiso 1 1 calc R
H24C H 0.6473 0.2655 0.1489 0.100 Uiso 1 1 calc R
C25 C 0.8800(9) 0.3357(2) 0.0301(6) 0.083(2) Uani 1 1 d .
H25A H 0.9591 0.3294 -0.0141 0.124 Uiso 1 1 calc R
H25B H 0.9213 0.3508 0.0907 0.124 Uiso 1 1 calc R
H25C H 0.8071 0.3573 -0.0024 0.124 Uiso 1 1 calc R
N3 N 0.9286(4) 0.06961(12) 0.2151(3) 0.0255(8) Uani 1 1 d .
C26 C 0.8399(5) 0.03575(16) 0.2668(3) 0.0291(10) Uani 1 1 d .
C27 C 0.7853(5) -0.00556(16) 0.2151(4) 0.0342(11) Uani 1 1 d .
C28 C 0.6966(6) -0.03671(19) 0.2652(4) 0.0478(14) Uani 1 1 d .
H28 H 0.6585 -0.0648 0.2325 0.057 Uiso 1 1 calc R
C29 C 0.6620(6) -0.0281(2) 0.3615(5) 0.0516(15) Uani 1 1 d .
H29 H 0.6020 -0.0503 0.3943 0.062 Uiso 1 1 calc R
C30 C 0.7138(6) 0.0119(2) 0.4086(4) 0.0454(13) Uani 1 1 d .
H30 H 0.6876 0.0177 0.4742 0.055 Uiso 1 1 calc R
C31 C 0.8049(5) 0.04512(17) 0.3640(3) 0.0347(11) Uani 1 1 d .
C32 C 0.8629(6) 0.08919(18) 0.4222(4) 0.0398(12) Uani 1 1 d .
H32 H 0.9187 0.1099 0.3771 0.048 Uiso 1 1 calc R
C33 C 0.7396(7) 0.1193(2) 0.4618(4) 0.0594(17) Uani 1 1 d .
H33A H 0.6708 0.1290 0.4073 0.089 Uiso 1 1 calc R
H33B H 0.7814 0.1482 0.4945 0.089 Uiso 1 1 calc R
H33C H 0.6872 0.1002 0.5093 0.089 Uiso 1 1 calc R
C34 C 0.9699(8) 0.0732(2) 0.5090(4) 0.0603(17) Uani 1 1 d .
H34A H 0.9162 0.0540 0.5556 0.091 Uiso 1 1 calc R
H34B H 1.0117 0.1019 0.5425 0.091 Uiso 1 1 calc R
H34C H 1.0494 0.0538 0.4837 0.091 Uiso 1 1 calc R
C35 C 0.8248(6) -0.01573(19) 0.1093(4) 0.0432(13) Uani 1 1 d .
H35 H 0.8529 0.0156 0.0791 0.052 Uiso 1 1 calc R
C36 C 0.9561(7) -0.0495(2) 0.1069(5) 0.071(2) Uani 1 1 d .
H36A H 0.9299 -0.0811 0.1334 0.106 Uiso 1 1 calc R
H36B H 1.0392 -0.0360 0.1470 0.106 Uiso 1 1 calc R
H36C H 0.9840 -0.0533 0.0388 0.106 Uiso 1 1 calc R
C37 C 0.6985(7) -0.0362(2) 0.0474(5) 0.0653(18) Uani 1 1 d .
H37A H 0.7201 -0.0344 -0.0222 0.098 Uiso 1 1 calc R
H37B H 0.6090 -0.0177 0.0583 0.098 Uiso 1 1 calc R
H37C H 0.6836 -0.0701 0.0657 0.098 Uiso 1 1 calc R
Cl1 Cl 0.74062(14) 0.17773(4) 0.22871(9) 0.0382(3) Uani 1 1 d .
Cl2 Cl 0.65301(14) 0.09074(5) 0.02752(9) 0.0416(3) Uani 1 1 d .
C4 C 1.2527(8) 0.2238(3) -0.0887(5) 0.078(2) Uiso 1 1 d .
H4A H 1.2947 0.2505 -0.1262 0.094 Uiso 1 1 calc R
H4B H 1.2526 0.1944 -0.1303 0.094 Uiso 1 1 calc R
C10 C 1.3081(15) 0.0455(4) 0.3028(10) 0.152(5) Uiso 1 1 d .
H10 H 1.3620 0.0268 0.3511 0.182 Uiso 1 1 calc R

loop_
_atom_site_aniso_label
_atom_site_aniso_U_11
_atom_site_aniso_U_22
_atom_site_aniso_U_33
_atom_site_aniso_U_23
_atom_site_aniso_U_13
_atom_site_aniso_U_12
C11 0.022(3) 0.072(4) 0.075(4) 0.038(3) -0.010(3) -0.002(3)
Fe1 0.0134(3) 0.0289(3) 0.0293(3) -0.0013(3) 0.0010(2) -0.0008(3)
N1 0.0192(18) 0.0276(18) 0.0223(17) -0.0018(14) -0.0021(14) 0.0007(15)
C1 0.019(2) 0.028(2) 0.030(2) 0.0015(18) 0.0031(18) -0.0009(17)
C2 0.022(2) 0.028(2) 0.034(2) 0.0025(19) 0.0006(19) -0.0018(18)
C3 0.027(3) 0.056(3) 0.053(3) 0.023(3) 0.006(2) -0.002(2)
C5 0.020(3) 0.060(3) 0.071(4) 0.028(3) 0.005(3) -0.005(2)
C6 0.019(2) 0.038(2) 0.039(3) 0.005(2) -0.001(2) 0.0003(19)
C7 0.016(2) 0.041(3) 0.043(3) 0.000(2) -0.0007(19) -0.0039(19)
C8 0.023(2) 0.033(2) 0.032(2) -0.0007(19) -0.0044(19) 0.0040(19)
C9 0.020(2) 0.059(3) 0.059(3) 0.025(3) -0.011(2) -0.001(2)
C12 0.020(2) 0.028(2) 0.034(2) -0.0006(18) -0.0020(19) 0.0014(18)
C13 0.024(2) 0.026(2) 0.028(2) -0.0019(17) -0.0005(18) 0.0039(18)
N2 0.0211(19) 0.0309(19) 0.0282(19) 0.0033(15) -0.0017(15) -0.0003(15)
C14 0.016(2) 0.040(3) 0.035(2) 0.012(2) 0.0037(18) 0.0022(19)
C15 0.022(2) 0.039(3) 0.049(3) 0.013(2) 0.006(2) 0.000(2)
C16 0.032(3) 0.048(3) 0.069(4) 0.027(3) 0.008(3) 0.013(2)
C17 0.035(3) 0.070(4) 0.061(4) 0.029(3) -0.006(3) 0.006(3)
C18 0.037(3) 0.073(4) 0.042(3) 0.018(3) -0.010(2) 0.001(3)
C19 0.024(3) 0.053(3) 0.034(3) 0.010(2) 0.003(2) -0.003(2)
C20 0.050(4) 0.056(3) 0.037(3) -0.001(2) -0.001(3) -0.003(3)
C21 0.086(6) 0.075(4) 0.060(4) -0.003(4) -0.031(4) -0.009(4)
C22 0.084(5) 0.084(5) 0.046(4) 0.004(3) 0.017(3) 0.010(4)
C23 0.049(3) 0.032(3) 0.063(4) 0.000(2) -0.007(3) 0.007(2)
C24 0.086(5) 0.056(4) 0.058(4) -0.001(3) 0.009(4) 0.025(4)
C25 0.082(6) 0.045(4) 0.119(6) -0.004(4) -0.010(5) -0.012(4)
N3 0.0227(19) 0.0265(18) 0.0274(19) -0.0026(15) 0.0021(15) -0.0003(15)
C26 0.018(2) 0.034(2) 0.036(3) 0.0010(19) 0.0027(18) 0.0004(19)
C27 0.022(2) 0.030(2) 0.050(3) -0.003(2) -0.001(2) -0.0009(19)
C28 0.037(3) 0.036(3) 0.070(4) 0.000(3) 0.003(3) -0.009(2)
C29 0.033(3) 0.048(3) 0.075(4) 0.017(3) 0.013(3) -0.011(3)
C30 0.036(3) 0.056(3) 0.046(3) 0.011(3) 0.010(2) 0.003(3)
C31 0.028(3) 0.040(3) 0.036(3) 0.006(2) 0.001(2) 0.004(2)
C32 0.048(3) 0.039(3) 0.033(3) -0.002(2) 0.004(2) 0.001(2)
C33 0.070(5) 0.065(4) 0.043(3) -0.005(3) 0.005(3) 0.020(3)
C34 0.071(5) 0.060(4) 0.047(3) -0.003(3) -0.018(3) 0.000(3)
C35 0.045(3) 0.036(3) 0.048(3) -0.009(2) -0.001(3) -0.004(2)
C36 0.053(4) 0.079(5) 0.080(5) -0.018(4) 0.007(4) 0.021(4)
C37 0.061(4) 0.059(4) 0.075(5) -0.026(3) -0.012(4) -0.003(3)
Cl1 0.0325(7) 0.0411(7) 0.0409(7) -0.0117(5) 0.0031(5) 0.0006(5)
Cl2 0.0307(7) 0.0476(7) 0.0454(7) -0.0069(6) -0.0063(5) -0.0073(5)

loop_
_atom_type_symbol
_atom_type_description
_atom_type_scat_dispersion_real
_atom_type_scat_dispersion_imag
_atom_type_scat_source
C C 0.0033 0.0016 'International Tables Vol C Tables 4.2.6.8 and 6.1.1.4'
H H 0.0000 0.0000 'International Tables Vol C Tables 4.2.6.8 and 6.1.1.4'
N N 0.0061 0.0033 'International Tables Vol C Tables 4.2.6.8 and 6.1.1.4'
Cl Cl 0.1484 0.1585 'International Tables Vol C Tables 4.2.6.8 and 6.1.1.4'
Fe Fe 0.3463 0.8444 'International Tables Vol C Tables 4.2.6.8 and 6.1.1.4'

loop_
_geom_angle_atom_site_label_1
_geom_angle_atom_site_label_2
_geom_angle_atom_site_label_3
_geom_angle
C10 C11 C12 115.0(7)
N1 Fe1 Cl2 139.20(10)
N1 Fe1 Cl1 111.32(10)
Cl2 Fe1 Cl1 109.47(5)
N1 Fe1 N2 73.22(13)
Cl2 Fe1 N2 100.92(10)
Cl1 Fe1 N2 99.83(10)
N1 Fe1 N3 73.01(13)
Cl2 Fe1 N3 100.90(10)
Cl1 Fe1 N3 97.34(9)
N2 Fe1 N3 145.78(13)
C1 N1 C13 118.9(4)
C1 N1 Fe1 120.4(3)
C13 N1 Fe1 120.6(3)
N1 C1 C6 122.7(4)
N1 C1 C2 114.9(4)
C6 C1 C2 122.4(4)
N2 C2 C1 116.7(4)
N2 C2 C3 127.3(4)
C1 C2 C3 116.0(4)
C4 C3 C2 112.8(5)
C6 C5 C4 110.3(5)
C1 C6 C7 117.3(4)
C1 C6 C5 120.6(4)
C7 C6 C5 122.1(4)
C8 C7 C6 120.7(4)
C7 C8 C13 118.2(4)
C7 C8 C9 121.3(4)
C13 C8 C9 120.4(4)
C10 C9 C8 113.1(7)
N3 C12 C13 117.2(4)
N3 C12 C11 126.2(4)
C13 C12 C11 116.6(4)
N1 C13 C8 122.1(4)
N1 C13 C12 114.8(4)
C8 C13 C12 123.1(4)
C2 N2 C14 119.1(4)
C2 N2 Fe1 114.6(3)
C14 N2 Fe1 126.2(3)
C15 C14 C19 122.4(4)
C15 C14 N2 119.9(4)
C19 C14 N2 117.7(4)
C14 C15 C16 117.3(5)
C14 C15 C23 124.0(4)
C16 C15 C23 118.8(5)
C17 C16 C15 121.4(5)
C16 C17 C18 120.8(5)
C17 C18 C19 120.3(5)
C14 C19 C18 117.8(5)
C14 C19 C20 122.6(4)
C18 C19 C20 119.4(5)
C19 C20 C22 110.0(5)
C19 C20 C21 114.3(5)
C22 C20 C21 110.3(5)
C24 C23 C15 111.9(5)
C24 C23 C25 110.1(5)
C15 C23 C25 110.5(5)
C12 N3 C26 120.8(4)
C12 N3 Fe1 114.1(3)
C26 N3 Fe1 125.0(3)
C31 C26 C27 121.6(4)
C31 C26 N3 120.1(4)
C27 C26 N3 118.2(4)
C28 C27 C26 117.1(5)
C28 C27 C35 121.5(4)
C26 C27 C35 121.4(4)
C29 C28 C27 121.9(5)
C30 C29 C28 119.8(5)
C29 C30 C31 122.2(5)
C30 C31 C26 117.4(5)
C30 C31 C32 119.6(5)
C26 C31 C32 123.0(4)
C33 C32 C31 112.4(5)
C33 C32 C34 109.2(4)
C31 C32 C34 110.4(4)
C37 C35 C36 109.4(5)
C37 C35 C27 112.6(5)
C36 C35 C27 111.2(5)
C3 C4 C5 112.4(6)
C11 C10 C9 131.2(11)

loop_
_geom_bond_atom_site_label_1
_geom_bond_atom_site_label_2
_geom_bond_distance
C11 C10 1.376(14)
C11 C12 1.518(6)
Fe1 N1 2.087(4)
Fe1 Cl2 2.2429(13)
Fe1 Cl1 2.2851(13)
Fe1 N2 2.313(4)
Fe1 N3 2.320(4)
N1 C1 1.347(5)
N1 C13 1.348(5)
C1 C6 1.393(6)
C1 C2 1.493(6)
C2 N2 1.268(6)
C2 C3 1.516(6)
C3 C4 1.481(9)
C5 C6 1.507(7)
C5 C4 1.532(9)
C6 C7 1.398(6)
C7 C8 1.379(7)
C8 C13 1.396(6)
C8 C9 1.505(6)
C9 C10 1.406(13)
C12 N3 1.274(5)
C12 C13 1.479(6)
N2 C14 1.454(5)
C14 C15 1.398(7)
C14 C19 1.406(7)
C15 C16 1.402(7)
C15 C23 1.523(7)
C16 C17 1.374(8)
C17 C18 1.381(8)
C18 C19 1.407(7)
C19 C20 1.510(8)
C20 C22 1.530(8)
C20 C21 1.541(8)
C23 C24 1.520(9)
C23 C25 1.543(8)
N3 C26 1.445(6)
C26 C31 1.402(7)
C26 C27 1.417(6)
C27 C28 1.387(7)
C27 C35 1.529(7)
C28 C29 1.385(8)
C29 C30 1.352(8)
C30 C31 1.399(7)
C31 C32 1.532(7)
C32 C33 1.522(8)
C32 C34 1.549(7)
C35 C37 1.496(7)
C35 C36 1.520(8)
